data_7061828
loop_
_publ_author_name
'Panja, Anangamohan'
'Jagli\<ci\'c, Zvonko'
'Herchel, Radovan'
'Brand\~ao, Paula'
'Jana, Narayan Ch.'

_publ_section_title
;
 Influence of bridging and chelating co-ligands on the distinct
 single-molecule magnetic behaviours in ZnDy complexes
;
_journal_issue 39
_journal_name_full 'New Journal of Chemistry'
_journal_page_first 18751
_journal_page_last 18763
_journal_paper_doi 10.1039/D2NJ03793A
_journal_volume 46
_journal_year 2022
_chemical_formula_sum 'C30 H37 Dy N2 O13 Zn'
_chemical_formula_weight 861.48
_space_group_crystal_system monoclinic
_space_group_IT_number 15
_space_group_name_Hall '-C 2yc'
_space_group_name_H-M_alt 'C 1 2/c 1'
_atom_sites_solution_hydrogens mixed
_audit_creation_method SHELXL-2018/3
_audit_update_record
;
2022-06-25 deposited with the CCDC.	2022-09-06 downloaded from the CCDC.
;
_cell_angle_alpha 90
_cell_angle_beta 91.454(4)
_cell_angle_gamma 90
_cell_formula_units_Z 8
_cell_length_a 22.205(2)
_cell_length_b 10.8751(11)
_cell_length_c 27.261(3)
_cell_measurement_reflns_used 534
_cell_measurement_temperature 150(2)
_cell_measurement_theta_max 25.22
_cell_measurement_theta_min 2.99
_cell_volume 6580.9(11)
_computing_cell_refinement 'Bruker Smart'
_computing_data_collection 'Bruker Smart'
_computing_data_reduction 'Bruker Saint'
_computing_molecular_graphics 'Mercury (Macrae et al 2008)'
_computing_publication_material 'SHELXL-2016/4 (Sheldrick, 2016)'
_computing_structure_refinement 'SHELXL-2018/3 (Sheldrick, 2018)'
_computing_structure_solution 'SHELXT 2014/5 (Sheldrick, 2014)'
_diffrn_ambient_temperature 150(2)
_diffrn_measured_fraction_theta_full 0.996
_diffrn_measured_fraction_theta_max 0.995
_diffrn_measurement_device_type CCD
_diffrn_measurement_method 'omega and phi scans'
_diffrn_radiation_type MoK\a
_diffrn_radiation_wavelength 0.71073
_diffrn_reflns_av_R_equivalents 0.0269
_diffrn_reflns_av_unetI/netI 0.0137
_diffrn_reflns_Laue_measured_fraction_full 0.996
_diffrn_reflns_Laue_measured_fraction_max 0.995
_diffrn_reflns_limit_h_max 31
_diffrn_reflns_limit_h_min -31
_diffrn_reflns_limit_k_max 15
_diffrn_reflns_limit_k_min -15
_diffrn_reflns_limit_l_max 38
_diffrn_reflns_limit_l_min -38
_diffrn_reflns_number 91442
_diffrn_reflns_point_group_measured_fraction_full 0.996
_diffrn_reflns_point_group_measured_fraction_max 0.995
_diffrn_reflns_theta_full 25.242
_diffrn_reflns_theta_max 30.522
_diffrn_reflns_theta_min 3.045
_diffrn_source 'fine-focus sealed tube'
_exptl_absorpt_coefficient_mu 3.050
_exptl_absorpt_correction_T_max 0.7461
_exptl_absorpt_correction_T_min 0.5760
_exptl_absorpt_correction_type multi-scan
_exptl_absorpt_process_details SADABS-2016-2
_exptl_crystal_colour Yellow
_exptl_crystal_density_diffrn 1.739
_exptl_crystal_description Block
_exptl_crystal_F_000 3448
_exptl_crystal_size_max 0.260
_exptl_crystal_size_mid 0.220
_exptl_crystal_size_min 0.040
_refine_diff_density_max 0.535
_refine_diff_density_min -0.487
_refine_diff_density_rms 0.065
_refine_ls_extinction_method none
_refine_ls_goodness_of_fit_ref 1.079
_refine_ls_hydrogen_treatment mixed
_refine_ls_matrix_type full
_refine_ls_number_parameters 454
_refine_ls_number_reflns 10022
_refine_ls_number_restraints 4
_refine_ls_restrained_S_all 1.079
_refine_ls_R_factor_all 0.0186
_refine_ls_R_factor_gt 0.0163
_refine_ls_shift/su_max 0.005
_refine_ls_shift/su_mean 0.000
_refine_ls_structure_factor_coef Fsqd
_refine_ls_weighting_details 'w=1/[\s^2^(Fo^2^)+(0.0162P)^2^+9.8404P] where P=(Fo^2^+2Fc^2^)/3'
_refine_ls_weighting_scheme calc
_refine_ls_wR_factor_gt 0.0404
_refine_ls_wR_factor_ref 0.0416
_reflns_Friedel_coverage 0.000
_reflns_number_gt 9406
_reflns_number_total 10022
_reflns_threshold_expression 'I > 2\s(I)'
_cod_data_source_file d2nj03793a2.cif
_cod_data_source_block complex2
_cod_depositor_comments 'Adding full bibliography for 7061826--7061829.cif.'
_cod_original_cell_volume 6580.8(11)
_cod_original_sg_symbol_H-M 'C 2/c'
_cod_database_code 7061828
_shelx_shelxl_version_number 2018/3
_shelx_space_group_comment
;
The symmetry employed for this shelxl refinement is uniquely defined
by the following loop, which should always be used as a source of
symmetry information in preference to the above space-group names.
They are only intended as comments.
;
_shelx_estimated_absorpt_t_min 0.504
_shelx_estimated_absorpt_t_max 0.888

loop_
_space_group_symop_operation_xyz
'x, y, z'
'-x, y, -z+1/2'
'x+1/2, y+1/2, z'
'-x+1/2, y+1/2, -z+1/2'
'-x, -y, -z'
'x, -y, z-1/2'
'-x+1/2, -y+1/2, -z'
'x+1/2, -y+1/2, z-1/2'

loop_
_atom_site_label
_atom_site_type_symbol
_atom_site_fract_x
_atom_site_fract_y
_atom_site_fract_z
_atom_site_U_iso_or_equiv
_atom_site_adp_type
_atom_site_occupancy
_atom_site_site_symmetry_order
_atom_site_calc_flag
_atom_site_refinement_flags_posn
_atom_site_refinement_flags_adp
_atom_site_refinement_flags_occupancy
_atom_site_disorder_assembly
_atom_site_disorder_group
Dy1 Dy 0.29727(2) 0.44595(2) 0.35479(2) 0.01427(2) Uani 1 1 d . . . . .
Zn1 Zn 0.37756(2) 0.37596(2) 0.45623(2) 0.01562(3) Uani 1 1 d . . . . .
O3 O 0.29960(5) 0.32254(9) 0.42502(4) 0.01727(19) Uani 1 1 d . . . . .
O1 O 0.35348(5) 0.52802(9) 0.41897(4) 0.0199(2) Uani 1 1 d . . . . .
O4 O 0.23345(5) 0.24962(10) 0.35356(4) 0.0199(2) Uani 1 1 d . . . . .
O2 O 0.31500(5) 0.68944(10) 0.35873(4) 0.0195(2) Uani 1 1 d . . . . .
O7 O 0.30249(5) 0.35464(11) 0.27304(4) 0.0262(2) Uani 1 1 d . . . . .
O5 O 0.44418(5) 0.31011(10) 0.41562(4) 0.0212(2) Uani 1 1 d . . . . .
O10 O 0.21054(5) 0.52676(12) 0.31211(4) 0.0260(2) Uani 1 1 d . . . . .
N1 N 0.41602(6) 0.47819(12) 0.51087(5) 0.0184(2) Uani 1 1 d . . . . .
O9 O 0.20630(5) 0.51650(11) 0.39249(4) 0.0258(2) Uani 1 1 d . . . . .
N2 N 0.36572(5) 0.25621(12) 0.51250(4) 0.0171(2) Uani 1 1 d . . . . .
O8 O 0.35290(6) 0.52440(11) 0.28650(5) 0.0294(3) Uani 1 1 d . . . . .
O6 O 0.38452(6) 0.32235(15) 0.34888(5) 0.0380(3) Uani 1 1 d . . . . .
C1 C 0.37352(6) 0.64083(13) 0.42780(5) 0.0171(3) Uani 1 1 d . . . . .
C10 C 0.43051(6) 0.40402(15) 0.55237(5) 0.0187(3) Uani 1 1 d . . . . .
C2 C 0.35484(7) 0.73298(13) 0.39431(5) 0.0177(3) Uani 1 1 d . . . . .
C15 C 0.40413(6) 0.28606(14) 0.55305(5) 0.0185(3) Uani 1 1 d . . . . .
C22 C 0.24057(6) 0.16531(13) 0.39152(5) 0.0172(3) Uani 1 1 d . . . . .
C9 C 0.42889(7) 0.59393(15) 0.50804(6) 0.0203(3) Uani 1 1 d . . . . .
H9 H 0.451883 0.628786 0.534414 0.024 Uiso 1 1 calc R U . . .
C3 C 0.29659(8) 0.77542(15) 0.32109(6) 0.0248(3) Uani 1 1 d . . . . .
H3A H 0.275968 0.845155 0.336040 0.037 Uiso 1 1 calc R U . . .
H3B H 0.269148 0.734623 0.297544 0.037 Uiso 1 1 calc R U . . .
H3C H 0.332137 0.805007 0.304066 0.037 Uiso 1 1 calc R U . . .
C8 C 0.41120(7) 0.67461(13) 0.46812(6) 0.0188(3) Uani 1 1 d . . . . .
C24 C 0.27851(6) 0.20948(13) 0.42985(5) 0.0153(2) Uani 1 1 d . . . . .
C16 C 0.32806(7) 0.16569(14) 0.51252(5) 0.0182(3) Uani 1 1 d . . . . .
H16 H 0.325574 0.117767 0.541537 0.022 Uiso 1 1 calc R U . . .
C21 C 0.21504(7) 0.05006(14) 0.39316(6) 0.0214(3) Uani 1 1 d . . . . .
H21 H 0.190110 0.022396 0.366559 0.026 Uiso 1 1 calc R U . . .
C11 C 0.46934(7) 0.43949(16) 0.59090(6) 0.0248(3) Uani 1 1 d . . . . .
H11 H 0.486731 0.519304 0.591007 0.030 Uiso 1 1 calc R U . . .
C28 C 0.34210(8) 0.43035(14) 0.26068(6) 0.0221(3) Uani 1 1 d . . . . .
C30 C 0.18176(7) 0.54090(14) 0.35156(7) 0.0248(3) Uani 1 1 d . . . . .
C4 C 0.37557(7) 0.85211(14) 0.39803(6) 0.0231(3) Uani 1 1 d . . . . .
H4 H 0.363016 0.911813 0.374470 0.028 Uiso 1 1 calc R U . . .
C5 C 0.41538(8) 0.88513(14) 0.43680(7) 0.0259(3) Uani 1 1 d . . . . .
C12 C 0.48260(8) 0.35885(19) 0.62894(6) 0.0302(4) Uani 1 1 d . . . . .
H12 H 0.508966 0.383712 0.655084 0.036 Uiso 1 1 calc R U . . .
C19 C 0.22559(7) -0.02710(14) 0.43393(6) 0.0212(3) Uani 1 1 d . . . . .
C17 C 0.28933(6) 0.13277(13) 0.47089(5) 0.0168(3) Uani 1 1 d . . . . .
C29 C 0.11783(9) 0.5867(2) 0.34857(9) 0.0432(5) Uani 1 1 d . . . . .
H29A H 0.091997 0.523729 0.333214 0.065 Uiso 1 1 calc R U . . .
H29B H 0.115945 0.661997 0.328864 0.065 Uiso 1 1 calc R U . . .
H29C H 0.103898 0.604066 0.381680 0.065 Uiso 1 1 calc R U . . .
C13 C 0.45760(8) 0.24181(19) 0.62911(6) 0.0306(4) Uani 1 1 d . . . . .
H13 H 0.467303 0.186551 0.655117 0.037 Uiso 1 1 calc R U . . .
C7 C 0.43141(7) 0.79826(14) 0.47127(6) 0.0241(3) Uani 1 1 d . . . . .
H7 H 0.456924 0.821724 0.498163 0.029 Uiso 1 1 calc R U . . .
C23 C 0.19471(8) 0.21368(17) 0.31288(6) 0.0266(3) Uani 1 1 d . . . . .
H23A H 0.212330 0.143032 0.296154 0.040 Uiso 1 1 calc R U . . .
H23B H 0.190406 0.282443 0.289825 0.040 Uiso 1 1 calc R U . . .
H23C H 0.155021 0.191099 0.324985 0.040 Uiso 1 1 calc R U . . .
C26 C 0.43339(7) 0.29787(15) 0.36998(6) 0.0239(3) Uani 1 1 d . . . . .
C18 C 0.26131(7) 0.01573(14) 0.47223(6) 0.0208(3) Uani 1 1 d . . . . .
H18 H 0.267379 -0.034626 0.500400 0.025 Uiso 1 1 calc R U . . .
C25 C 0.48356(9) 0.2494(2) 0.33926(7) 0.0434(5) Uani 1 1 d . . . . .
H25A H 0.480225 0.159730 0.336645 0.065 Uiso 1 1 calc R U . . .
H25B H 0.522459 0.270914 0.354731 0.065 Uiso 1 1 calc R U . . .
H25C H 0.480637 0.285870 0.306422 0.065 Uiso 1 1 calc R U . . .
C27 C 0.37881(9) 0.40566(18) 0.21617(6) 0.0336(4) Uani 1 1 d . . . . .
H27A H 0.411477 0.348394 0.224786 0.050 Uiso 1 1 calc R U . . .
H27B H 0.395909 0.482996 0.204410 0.050 Uiso 1 1 calc R U . . .
H27C H 0.352994 0.369494 0.190297 0.050 Uiso 1 1 calc R U . . .
C14 C 0.41849(8) 0.20548(17) 0.59139(6) 0.0259(3) Uani 1 1 d . . . . .
H14 H 0.401419 0.125389 0.591656 0.031 Uiso 1 1 calc R U . . .
C20 C 0.19983(8) -0.15576(15) 0.43426(7) 0.0293(4) Uani 1 1 d . . . . .
H20A H 0.226161 -0.210955 0.416155 0.044 Uiso 1 1 calc R U . . .
H20B H 0.159594 -0.155274 0.418636 0.044 Uiso 1 1 calc R U . . .
H20C H 0.197040 -0.184457 0.468205 0.044 Uiso 1 1 calc R U . . .
C6 C 0.44013(10) 1.01418(17) 0.43918(9) 0.0392(5) Uani 1 1 d . . . . .
H6A H 0.449653 1.035761 0.473405 0.059 Uiso 1 1 calc R U . . .
H6B H 0.410034 1.071678 0.425680 0.059 Uiso 1 1 calc R U . . .
H6C H 0.476786 1.018981 0.419991 0.059 Uiso 1 1 calc R U . . .
O11 O 0.15640(8) 0.58410(14) 0.21870(6) 0.0424(3) Uani 1 1 d D . . . .
H11A H 0.1777(12) 0.566(3) 0.2439(7) 0.064 Uiso 1 1 d D U . . .
H11B H 0.1591(13) 0.6598(11) 0.2122(10) 0.064 Uiso 1 1 d D U . . .
O12 O 0.43905(8) 0.70059(19) 0.25857(7) 0.0527(4) Uani 1 1 d D . . . .
H12A H 0.4168(11) 0.647(2) 0.2700(10) 0.060(8) Uiso 1 1 d D . . . .
H12B H 0.443(3) 0.7758(17) 0.265(2) 0.21(3) Uiso 1 1 d D . . . .
O13 O 0.4549(3) -0.0502(7) 0.2854(2) 0.0412(10) Uani 0.55 1 d . . P A 1
O13A O 0.4457(6) -0.0503(13) 0.2728(4) 0.100(4) Uani 0.45 1 d . . P B 2

loop_
_atom_site_aniso_label
_atom_site_aniso_U_11
_atom_site_aniso_U_22
_atom_site_aniso_U_33
_atom_site_aniso_U_23
_atom_site_aniso_U_13
_atom_site_aniso_U_12
Dy1 0.01339(3) 0.01620(3) 0.01318(3) 0.00038(2) -0.00062(2) 0.00178(2)
Zn1 0.01611(7) 0.01575(7) 0.01484(7) 0.00181(6) -0.00274(6) -0.00234(6)
O3 0.0184(5) 0.0156(5) 0.0175(5) 0.0025(4) -0.0042(4) -0.0040(4)
O1 0.0248(5) 0.0128(4) 0.0219(5) 0.0014(4) -0.0067(4) -0.0032(4)
O4 0.0212(5) 0.0214(5) 0.0168(5) 0.0005(4) -0.0059(4) -0.0039(4)
O2 0.0238(5) 0.0156(5) 0.0190(5) 0.0023(4) -0.0020(4) 0.0003(4)
O7 0.0247(6) 0.0314(6) 0.0225(5) -0.0068(5) -0.0011(4) -0.0014(5)
O5 0.0182(5) 0.0209(5) 0.0244(5) 0.0019(4) 0.0001(4) 0.0013(4)
O10 0.0193(5) 0.0314(6) 0.0271(6) 0.0048(5) -0.0024(4) 0.0053(5)
N1 0.0167(6) 0.0220(6) 0.0163(5) 0.0003(5) -0.0020(4) -0.0016(5)
O9 0.0241(6) 0.0254(6) 0.0284(6) 0.0051(5) 0.0070(5) 0.0064(5)
N2 0.0160(5) 0.0204(6) 0.0150(5) 0.0026(4) -0.0014(4) -0.0004(4)
O8 0.0403(7) 0.0218(5) 0.0267(6) -0.0027(5) 0.0155(5) -0.0035(5)
O6 0.0299(7) 0.0624(9) 0.0217(6) 0.0001(6) -0.0002(5) 0.0276(6)
C1 0.0170(6) 0.0141(6) 0.0203(6) -0.0011(5) 0.0018(5) -0.0007(5)
C10 0.0148(6) 0.0257(7) 0.0153(6) 0.0004(5) -0.0012(5) -0.0004(5)
C2 0.0178(6) 0.0155(6) 0.0200(6) -0.0005(5) 0.0029(5) 0.0008(5)
C15 0.0152(6) 0.0254(7) 0.0149(6) 0.0021(5) -0.0014(5) -0.0002(5)
C22 0.0165(6) 0.0184(6) 0.0168(6) -0.0009(5) 0.0007(5) -0.0010(5)
C9 0.0177(7) 0.0228(7) 0.0204(7) -0.0033(5) -0.0019(5) -0.0025(5)
C3 0.0325(8) 0.0215(7) 0.0203(7) 0.0067(6) -0.0001(6) 0.0039(6)
C8 0.0169(6) 0.0176(6) 0.0220(7) -0.0026(5) 0.0000(5) -0.0024(5)
C24 0.0126(6) 0.0158(6) 0.0175(6) -0.0006(5) 0.0013(5) -0.0005(5)
C16 0.0179(6) 0.0198(6) 0.0168(6) 0.0040(5) 0.0009(5) 0.0006(5)
C21 0.0199(7) 0.0211(7) 0.0232(7) -0.0050(5) 0.0014(5) -0.0051(5)
C11 0.0201(7) 0.0349(9) 0.0191(7) -0.0019(6) -0.0035(6) -0.0041(6)
C28 0.0267(8) 0.0233(7) 0.0164(6) 0.0018(5) 0.0006(5) 0.0086(6)
C30 0.0172(7) 0.0186(7) 0.0387(9) 0.0077(6) 0.0030(6) 0.0030(5)
C4 0.0252(7) 0.0147(6) 0.0296(8) 0.0016(6) 0.0046(6) 0.0009(5)
C5 0.0249(8) 0.0154(7) 0.0376(9) -0.0032(6) 0.0036(7) -0.0037(6)
C12 0.0239(8) 0.0488(11) 0.0176(7) 0.0019(7) -0.0072(6) -0.0029(7)
C19 0.0201(7) 0.0172(6) 0.0266(7) -0.0022(5) 0.0061(6) -0.0035(5)
C17 0.0159(6) 0.0168(6) 0.0178(6) 0.0008(5) 0.0018(5) -0.0014(5)
C29 0.0216(8) 0.0454(11) 0.0631(14) 0.0240(10) 0.0091(9) 0.0143(8)
C13 0.0281(8) 0.0437(10) 0.0195(7) 0.0094(7) -0.0058(6) 0.0027(7)
C7 0.0231(7) 0.0196(7) 0.0297(8) -0.0059(6) -0.0008(6) -0.0048(6)
C23 0.0268(8) 0.0325(8) 0.0201(7) -0.0013(6) -0.0086(6) -0.0086(7)
C26 0.0216(7) 0.0254(7) 0.0250(7) 0.0050(6) 0.0042(6) 0.0083(6)
C18 0.0214(7) 0.0168(6) 0.0244(7) 0.0026(5) 0.0046(6) -0.0018(5)
C25 0.0303(10) 0.0673(15) 0.0327(10) -0.0005(9) 0.0072(8) 0.0224(10)
C27 0.0441(11) 0.0347(9) 0.0226(8) -0.0008(7) 0.0115(7) 0.0121(8)
C14 0.0252(8) 0.0316(8) 0.0208(7) 0.0075(6) -0.0037(6) -0.0011(6)
C20 0.0330(9) 0.0197(7) 0.0356(9) -0.0041(6) 0.0081(7) -0.0083(6)
C6 0.0407(11) 0.0173(7) 0.0595(13) -0.0016(8) -0.0016(9) -0.0081(7)
O11 0.0480(9) 0.0334(7) 0.0452(9) 0.0136(6) -0.0111(7) -0.0104(7)
O12 0.0475(10) 0.0635(11) 0.0471(9) 0.0108(8) 0.0015(7) -0.0276(9)
O13 0.036(2) 0.048(2) 0.0392(17) -0.0020(14) -0.0034(15) 0.0159(16)
O13A 0.064(6) 0.090(6) 0.148(11) 0.018(7) 0.014(6) 0.029(4)

loop_
_atom_type_symbol
_atom_type_description
_atom_type_scat_dispersion_real
_atom_type_scat_dispersion_imag
_atom_type_scat_source
C C 0.0033 0.0016 'International Tables Vol C Tables 4.2.6.8 and 6.1.1.4'
H H 0.0000 0.0000 'International Tables Vol C Tables 4.2.6.8 and 6.1.1.4'
N N 0.0061 0.0033 'International Tables Vol C Tables 4.2.6.8 and 6.1.1.4'
O O 0.0106 0.0060 'International Tables Vol C Tables 4.2.6.8 and 6.1.1.4'
Zn Zn 0.2839 1.4301 'International Tables Vol C Tables 4.2.6.8 and 6.1.1.4'
Dy Dy -0.1892 4.4098 'International Tables Vol C Tables 4.2.6.8 and 6.1.1.4'

loop_
_geom_angle_atom_site_label_1
_geom_angle_atom_site_label_2
_geom_angle_atom_site_label_3
_geom_angle
_geom_angle_site_symmetry_1
_geom_angle_site_symmetry_3
_geom_angle_publ_flag
O1 Dy1 O3 66.42(4) . . ?
O1 Dy1 O6 80.97(5) . . ?
O3 Dy1 O6 74.25(4) . . ?
O1 Dy1 O10 129.88(4) . . ?
O3 Dy1 O10 127.60(4) . . ?
O6 Dy1 O10 145.68(4) . . ?
O1 Dy1 O9 89.80(4) . . ?
O3 Dy1 O9 80.51(4) . . ?
O6 Dy1 O9 154.75(4) . . ?
O10 Dy1 O9 54.44(4) . . ?
O1 Dy1 O8 99.83(4) . . ?
O3 Dy1 O8 146.38(4) . . ?
O6 Dy1 O8 73.30(5) . . ?
O10 Dy1 O8 85.22(5) . . ?
O9 Dy1 O8 131.72(4) . . ?
O1 Dy1 O7 144.33(4) . . ?
O3 Dy1 O7 120.84(4) . . ?
O6 Dy1 O7 69.48(4) . . ?
O10 Dy1 O7 76.24(4) . . ?
O9 Dy1 O7 125.21(4) . . ?
O8 Dy1 O7 53.43(4) . . ?
O1 Dy1 O4 128.44(4) . . ?
O3 Dy1 O4 62.16(3) . . ?
O6 Dy1 O4 88.82(5) . . ?
O10 Dy1 O4 82.04(4) . . ?
O9 Dy1 O4 78.58(4) . . ?
O8 Dy1 O4 125.29(4) . . ?
O7 Dy1 O4 71.86(4) . . ?
O1 Dy1 O2 60.67(3) . . ?
O3 Dy1 O2 122.31(3) . . ?
O6 Dy1 O2 116.38(5) . . ?
O10 Dy1 O2 76.82(4) . . ?
O9 Dy1 O2 78.02(4) . . ?
O8 Dy1 O2 66.69(4) . . ?
O7 Dy1 O2 115.32(4) . . ?
O4 Dy1 O2 154.80(3) . . ?
O1 Dy1 C30 111.34(5) . . ?
O3 Dy1 C30 103.99(4) . . ?
O6 Dy1 C30 166.03(5) . . ?
O10 Dy1 C30 27.41(5) . . ?
O9 Dy1 C30 27.04(5) . . ?
O8 Dy1 C30 109.62(5) . . ?
O7 Dy1 C30 100.84(5) . . ?
O4 Dy1 C30 78.37(4) . . ?
O2 Dy1 C30 76.54(4) . . ?
O1 Dy1 C28 121.65(5) . . ?
O3 Dy1 C28 136.03(4) . . ?
O6 Dy1 C28 65.78(4) . . ?
O10 Dy1 C28 82.90(4) . . ?
O9 Dy1 C28 137.32(4) . . ?
O8 Dy1 C28 26.94(4) . . ?
O7 Dy1 C28 26.87(4) . . ?
O4 Dy1 C28 98.51(4) . . ?
O2 Dy1 C28 92.39(4) . . ?
C30 Dy1 C28 110.31(5) . . ?
O1 Dy1 Zn1 36.07(3) . . ?
O3 Dy1 Zn1 35.98(2) . . ?
O6 Dy1 Zn1 60.42(3) . . ?
O10 Dy1 Zn1 153.22(3) . . ?
O9 Dy1 Zn1 98.90(3) . . ?
O8 Dy1 Zn1 116.48(3) . . ?
O7 Dy1 Zn1 128.72(3) . . ?
O4 Dy1 Zn1 95.99(2) . . ?
O2 Dy1 Zn1 96.73(2) . . ?
C30 Dy1 Zn1 125.93(4) . . ?
C28 Dy1 Zn1 123.64(3) . . ?
O3 Zn1 O5 107.76(5) . . ?
O3 Zn1 O1 78.87(4) . . ?
O5 Zn1 O1 101.89(5) . . ?
O3 Zn1 N1 144.75(5) . . ?
O5 Zn1 N1 107.38(5) . . ?
O1 Zn1 N1 91.25(5) . . ?
O3 Zn1 N2 90.45(5) . . ?
O5 Zn1 N2 107.42(5) . . ?
O1 Zn1 N2 150.64(5) . . ?
N1 Zn1 N2 81.80(5) . . ?
O3 Zn1 Dy1 43.48(3) . . ?
O5 Zn1 Dy1 90.57(3) . . ?
O1 Zn1 Dy1 42.53(3) . . ?
N1 Zn1 Dy1 133.52(4) . . ?
N2 Zn1 Dy1 133.92(4) . . ?
C24 O3 Zn1 122.23(9) . . ?
C24 O3 Dy1 127.91(9) . . ?
Zn1 O3 Dy1 100.55(4) . . ?
C1 O1 Zn1 125.96(9) . . ?
C1 O1 Dy1 132.05(9) . . ?
Zn1 O1 Dy1 101.39(4) . . ?
C22 O4 C23 116.69(12) . . ?
C22 O4 Dy1 119.21(8) . . ?
C23 O4 Dy1 123.75(9) . . ?
C2 O2 C3 116.32(12) . . ?
C2 O2 Dy1 117.29(8) . . ?
C3 O2 Dy1 125.07(9) . . ?
C28 O7 Dy1 91.59(9) . . ?
C26 O5 Zn1 117.14(10) . . ?
C30 O10 Dy1 92.79(10) . . ?
C9 N1 C10 123.67(13) . . ?
C9 N1 Zn1 125.37(11) . . ?
C10 N1 Zn1 110.87(10) . . ?
C30 O9 Dy1 92.16(10) . . ?
C16 N2 C15 123.45(12) . . ?
C16 N2 Zn1 125.76(10) . . ?
C15 N2 Zn1 110.78(9) . . ?
C28 O8 Dy1 92.86(10) . . ?
C26 O6 Dy1 142.74(12) . . ?
O1 C1 C2 116.63(13) . . ?
O1 C1 C8 124.86(13) . . ?
C2 C1 C8 118.51(13) . . ?
C11 C10 C15 119.34(14) . . ?
C11 C10 N1 124.45(14) . . ?
C15 C10 N1 116.20(13) . . ?
C4 C2 O2 125.55(14) . . ?
C4 C2 C1 121.88(14) . . ?
O2 C2 C1 112.57(12) . . ?
C14 C15 C10 119.62(14) . . ?
C14 C15 N2 124.23(14) . . ?
C10 C15 N2 116.11(12) . . ?
C21 C22 O4 125.88(13) . . ?
C21 C22 C24 121.66(14) . . ?
O4 C22 C24 112.46(12) . . ?
N1 C9 C8 125.42(14) . . ?
N1 C9 H9 117.3 . . ?
C8 C9 H9 117.3 . . ?
O2 C3 H3A 109.5 . . ?
O2 C3 H3B 109.5 . . ?
H3A C3 H3B 109.5 . . ?
O2 C3 H3C 109.5 . . ?
H3A C3 H3C 109.5 . . ?
H3B C3 H3C 109.5 . . ?
C1 C8 C7 118.25(14) . . ?
C1 C8 C9 124.93(13) . . ?
C7 C8 C9 116.76(14) . . ?
O3 C24 C22 116.68(12) . . ?
O3 C24 C17 125.08(13) . . ?
C22 C24 C17 118.20(13) . . ?
N2 C16 C17 123.94(13) . . ?
N2 C16 H16 118.0 . . ?
C17 C16 H16 118.0 . . ?
C22 C21 C19 120.53(14) . . ?
C22 C21 H21 119.7 . . ?
C19 C21 H21 119.7 . . ?
C12 C11 C10 120.28(16) . . ?
C12 C11 H11 119.9 . . ?
C10 C11 H11 119.9 . . ?
O7 C28 O8 120.42(14) . . ?
O7 C28 C27 119.79(15) . . ?
O8 C28 C27 119.73(16) . . ?
O7 C28 Dy1 61.54(8) . . ?
O8 C28 Dy1 60.21(8) . . ?
C27 C28 Dy1 165.92(12) . . ?
O9 C30 O10 120.54(14) . . ?
O9 C30 C29 120.33(17) . . ?
O10 C30 C29 119.13(17) . . ?
O9 C30 Dy1 60.80(8) . . ?
O10 C30 Dy1 59.80(8) . . ?
C29 C30 Dy1 177.10(15) . . ?
C2 C4 C5 119.84(15) . . ?
C2 C4 H4 120.1 . . ?
C5 C4 H4 120.1 . . ?
C7 C5 C4 119.04(14) . . ?
C7 C5 C6 121.54(16) . . ?
C4 C5 C6 119.41(16) . . ?
C11 C12 C13 120.38(15) . . ?
C11 C12 H12 119.8 . . ?
C13 C12 H12 119.8 . . ?
C18 C19 C21 118.58(14) . . ?
C18 C19 C20 121.31(15) . . ?
C21 C19 C20 120.07(15) . . ?
C24 C17 C18 119.04(13) . . ?
C24 C17 C16 124.03(13) . . ?
C18 C17 C16 116.93(13) . . ?
C30 C29 H29A 109.5 . . ?
C30 C29 H29B 109.5 . . ?
H29A C29 H29B 109.5 . . ?
C30 C29 H29C 109.5 . . ?
H29A C29 H29C 109.5 . . ?
H29B C29 H29C 109.5 . . ?
C14 C13 C12 120.11(16) . . ?
C14 C13 H13 119.9 . . ?
C12 C13 H13 119.9 . . ?
C5 C7 C8 122.30(15) . . ?
C5 C7 H7 118.9 . . ?
C8 C7 H7 118.9 . . ?
O4 C23 H23A 109.5 . . ?
O4 C23 H23B 109.5 . . ?
H23A C23 H23B 109.5 . . ?
O4 C23 H23C 109.5 . . ?
H23A C23 H23C 109.5 . . ?
H23B C23 H23C 109.5 . . ?
O6 C26 O5 124.91(15) . . ?
O6 C26 C25 117.81(16) . . ?
O5 C26 C25 117.27(15) . . ?
C19 C18 C17 121.94(14) . . ?
C19 C18 H18 119.0 . . ?
C17 C18 H18 119.0 . . ?
C26 C25 H25A 109.5 . . ?
C26 C25 H25B 109.5 . . ?
H25A C25 H25B 109.5 . . ?
C26 C25 H25C 109.5 . . ?
H25A C25 H25C 109.5 . . ?
H25B C25 H25C 109.5 . . ?
C28 C27 H27A 109.5 . . ?
C28 C27 H27B 109.5 . . ?
H27A C27 H27B 109.5 . . ?
C28 C27 H27C 109.5 . . ?
H27A C27 H27C 109.5 . . ?
H27B C27 H27C 109.5 . . ?
C13 C14 C15 120.25(16) . . ?
C13 C14 H14 119.9 . . ?
C15 C14 H14 119.9 . . ?
C19 C20 H20A 109.5 . . ?
C19 C20 H20B 109.5 . . ?
H20A C20 H20B 109.5 . . ?
C19 C20 H20C 109.5 . . ?
H20A C20 H20C 109.5 . . ?
H20B C20 H20C 109.5 . . ?
C5 C6 H6A 109.5 . . ?
C5 C6 H6B 109.5 . . ?
H6A C6 H6B 109.5 . . ?
C5 C6 H6C 109.5 . . ?
H6A C6 H6C 109.5 . . ?
H6B C6 H6C 109.5 . . ?
H11A O11 H11B 111(3) . . ?
H12A O12 H12B 132(5) . . ?

loop_
_geom_bond_atom_site_label_1
_geom_bond_atom_site_label_2
_geom_bond_distance
_geom_bond_site_symmetry_2
_geom_bond_publ_flag
Dy1 O1 2.3033(11) . ?
Dy1 O3 2.3375(10) . ?
Dy1 O6 2.3669(12) . ?
Dy1 O10 2.3918(11) . ?
Dy1 O9 2.4146(11) . ?
Dy1 O8 2.4158(12) . ?
Dy1 O7 2.4453(11) . ?
Dy1 O4 2.5623(11) . ?
Dy1 O2 2.6789(11) . ?
Dy1 C30 2.7642(16) . ?
Dy1 C28 2.7803(15) . ?
Dy1 Zn1 3.3400(3) . ?
Zn1 O3 1.9959(10) . ?
Zn1 O5 2.0026(11) . ?
Zn1 O1 2.0062(11) . ?
Zn1 N1 2.0295(13) . ?
Zn1 N2 2.0342(12) . ?
O3 C24 1.3234(16) . ?
O1 C1 1.3250(17) . ?
O4 C22 1.3885(17) . ?
O4 C23 1.4402(18) . ?
O2 C2 1.3798(18) . ?
O2 C3 1.4399(18) . ?
O7 C28 1.257(2) . ?
O5 C26 1.268(2) . ?
O10 C30 1.274(2) . ?
N1 C9 1.293(2) . ?
N1 C10 1.4197(19) . ?
O9 C30 1.258(2) . ?
N2 C16 1.2916(19) . ?
N2 C15 1.4167(18) . ?
O8 C28 1.261(2) . ?
O6 C26 1.244(2) . ?
C1 C2 1.411(2) . ?
C1 C8 1.413(2) . ?
C10 C11 1.396(2) . ?
C10 C15 1.410(2) . ?
C2 C4 1.378(2) . ?
C15 C14 1.395(2) . ?
C22 C21 1.377(2) . ?
C22 C24 1.4099(19) . ?
C9 C8 1.445(2) . ?
C9 H9 0.9500 . ?
C3 H3A 0.9800 . ?
C3 H3B 0.9800 . ?
C3 H3C 0.9800 . ?
C8 C7 1.420(2) . ?
C24 C17 1.4111(19) . ?
C16 C17 1.451(2) . ?
C16 H16 0.9500 . ?
C21 C19 1.408(2) . ?
C21 H21 0.9500 . ?
C11 C12 1.384(2) . ?
C11 H11 0.9500 . ?
C28 C27 1.503(2) . ?
C30 C29 1.505(2) . ?
C4 C5 1.407(2) . ?
C4 H4 0.9500 . ?
C5 C7 1.373(2) . ?
C5 C6 1.508(2) . ?
C12 C13 1.389(3) . ?
C12 H12 0.9500 . ?
C19 C18 1.376(2) . ?
C19 C20 1.512(2) . ?
C17 C18 1.418(2) . ?
C29 H29A 0.9800 . ?
C29 H29B 0.9800 . ?
C29 H29C 0.9800 . ?
C13 C14 1.386(2) . ?
C13 H13 0.9500 . ?
C7 H7 0.9500 . ?
C23 H23A 0.9800 . ?
C23 H23B 0.9800 . ?
C23 H23C 0.9800 . ?
C26 C25 1.506(2) . ?
C18 H18 0.9500 . ?
C25 H25A 0.9800 . ?
C25 H25B 0.9800 . ?
C25 H25C 0.9800 . ?
C27 H27A 0.9800 . ?
C27 H27B 0.9800 . ?
C27 H27C 0.9800 . ?
C14 H14 0.9500 . ?
C20 H20A 0.9800 . ?
C20 H20B 0.9800 . ?
C20 H20C 0.9800 . ?
C6 H6A 0.9800 . ?
C6 H6B 0.9800 . ?
C6 H6C 0.9800 . ?
O11 H11A 0.846(10) . ?
O11 H11B 0.844(10) . ?
O12 H12A 0.827(10) . ?
O12 H12B 0.842(10) . ?
